data_7016175
loop_
_publ_author_name
'Oztopcu, Ozg\"ur'
'Mereiter, Kurt'
'Puchberger, Michael'
'Kirchner, Karl A.'

_publ_section_title
;
 Tri- and tetracoordinate copper(i) complexes bearing bidentate
 soft/hard SN and SeN ligands based on 2-aminopyridine.
;
_journal_issue 26
_journal_name_full 'Dalton transactions (Cambridge, England : 2003)'
_journal_page_first 7008
_journal_page_last 7021
_journal_paper_doi 10.1039/c1dt10377f
_journal_volume 40
_journal_year 2011
_chemical_formula_moiety 'C38 H36 Cu2 N6 P2 S2, 2(C4 H10 O), 2(F6 Sb)'
_chemical_formula_sum 'C46 H56 Cu2 F12 N6 O2 P2 S2 Sb2'
_chemical_formula_weight 1449.61
_chemical_name_common '1499 (Cu2(SPN-Ph)2(CH3CN)2)(SbF6)2.2(Et2O) at 100K'
_chemical_name_systematic
;
?
;
_space_group_IT_number 14
_symmetry_cell_setting monoclinic
_symmetry_space_group_name_Hall '-P 2yn'
_symmetry_space_group_name_H-M 'P 1 21/n 1'
_atom_sites_solution_hydrogens geom
_atom_sites_solution_primary direct
_atom_sites_solution_secondary difmap
_audit_creation_method SHELXL-97
_cell_angle_alpha 90.00
_cell_angle_beta 102.035(2)
_cell_angle_gamma 90.00
_cell_formula_units_Z 2
_cell_length_a 9.2387(5)
_cell_length_b 14.4373(7)
_cell_length_c 21.7631(11)
_cell_measurement_reflns_used 9883
_cell_measurement_temperature 100(2)
_cell_measurement_theta_max 30.05
_cell_measurement_theta_min 2.25
_cell_volume 2839.0(3)
_computing_cell_refinement 'Bruker SAINT'
_computing_data_collection 'Bruker APEX2'
_computing_data_reduction 'Bruker SAINT, SADABS, XPREP'
_computing_molecular_graphics 'Bruker SHELXTL'
_computing_publication_material 'Bruker SHELXTL'
_computing_structure_refinement 'SHELXL-97 (Sheldrick, 2008)'
_computing_structure_solution 'SHELXS-97 (Sheldrick, 2008)'
_diffrn_ambient_temperature 100(2)
_diffrn_measured_fraction_theta_full 0.998
_diffrn_measured_fraction_theta_max 0.998
_diffrn_measurement_device_type 'Bruker Kappa APEX-II CCD'
_diffrn_measurement_method '\f and \w scans'
_diffrn_radiation_monochromator graphite
_diffrn_radiation_source 'fine-focus sealed tube'
_diffrn_radiation_type MoK\a
_diffrn_radiation_wavelength 0.71073
_diffrn_reflns_av_R_equivalents 0.0244
_diffrn_reflns_av_sigmaI/netI 0.0124
_diffrn_reflns_limit_h_max 12
_diffrn_reflns_limit_h_min -12
_diffrn_reflns_limit_k_max 20
_diffrn_reflns_limit_k_min -20
_diffrn_reflns_limit_l_max 30
_diffrn_reflns_limit_l_min -30
_diffrn_reflns_number 60222
_diffrn_reflns_theta_full 30.00
_diffrn_reflns_theta_max 30.00
_diffrn_reflns_theta_min 2.26
_diffrn_standards_decay_% 0
_exptl_absorpt_coefficient_mu 1.891
_exptl_absorpt_correction_T_max 0.56
_exptl_absorpt_correction_T_min 0.48
_exptl_absorpt_correction_type multi-scan
_exptl_absorpt_process_details 'program SADABS'
_exptl_crystal_colour colourless
_exptl_crystal_density_diffrn 1.696
_exptl_crystal_density_method 'not measured'
_exptl_crystal_description block
_exptl_crystal_F_000 1440
_exptl_crystal_size_max 0.42
_exptl_crystal_size_mid 0.37
_exptl_crystal_size_min 0.35
_refine_diff_density_max 2.067
_refine_diff_density_min -1.003
_refine_diff_density_rms 0.068
_refine_ls_extinction_method none
_refine_ls_goodness_of_fit_ref 1.061
_refine_ls_hydrogen_treatment constr
_refine_ls_matrix_type full
_refine_ls_number_parameters 337
_refine_ls_number_reflns 8250
_refine_ls_number_restraints 0
_refine_ls_restrained_S_all 1.061
_refine_ls_R_factor_all 0.0253
_refine_ls_R_factor_gt 0.0237
_refine_ls_shift/su_max 0.002
_refine_ls_shift/su_mean 0.000
_refine_ls_structure_factor_coef Fsqd
_refine_ls_weighting_details 'calc w=1/[\s^2^(Fo^2^)+(0.0242P)^2^+3.0506P] where P=(Fo^2^+2Fc^2^)/3'
_refine_ls_weighting_scheme calc
_refine_ls_wR_factor_gt 0.0589
_refine_ls_wR_factor_ref 0.0602
_reflns_number_gt 7816
_reflns_number_total 8250
_reflns_threshold_expression >2sigma(I)
_cod_data_source_file c1dt10377f.txt
_cod_data_source_block 11a-1499
_cod_depositor_comments
;
The following automatic conversions were performed:

'_symmetry_cell_setting' value 'Monoclinic' changed to 'monoclinic'
according to /home/saulius/struct/CIF-dictionaries/cif_core.dic
dictionary named 'cif_core.dic' version 2.4.1 from 2010-06-29.

Automatic conversion script
Id: cif_fix_values 1715 2011-07-08 13:25:40Z adriana 
;
_cod_original_sg_symbol_H-M P2(1)/n
_cod_database_code 7016175

loop_
_symmetry_equiv_pos_as_xyz
'x, y, z'
'-x+1/2, y+1/2, -z+1/2'
'-x, -y, -z'
'x-1/2, -y-1/2, z-1/2'

loop_
_atom_site_label
_atom_site_type_symbol
_atom_site_fract_x
_atom_site_fract_y
_atom_site_fract_z
_atom_site_U_iso_or_equiv
_atom_site_adp_type
_atom_site_occupancy
_atom_site_symmetry_multiplicity
_atom_site_calc_flag
_atom_site_refinement_flags
_atom_site_disorder_assembly
_atom_site_disorder_group
Cu1 Cu 0.44793(2) 0.566938(15) 0.458965(10) 0.02302(5) Uani 1 1 d . . .
P1 P 0.19576(4) 0.43612(3) 0.414873(18) 0.01573(7) Uani 1 1 d . . .
S1 S 0.29249(4) 0.47166(3) 0.502358(17) 0.02086(7) Uani 1 1 d . . .
N1 N 0.46624(14) 0.51749(10) 0.37167(6) 0.0203(2) Uani 1 1 d . . .
N2 N 0.30472(14) 0.39129(10) 0.37065(6) 0.0196(2) Uani 1 1 d . . .
H2N H 0.2907 0.3324 0.3608 0.024 Uiso 1 1 calc R . .
N3 N 0.38773(17) 0.69762(11) 0.45502(7) 0.0282(3) Uani 1 1 d . . .
C1 C 0.41568(17) 0.43595(11) 0.34734(8) 0.0207(3) Uani 1 1 d . . .
C2 C 0.4696(2) 0.39351(15) 0.29897(10) 0.0349(4) Uani 1 1 d . . .
H2 H 0.4343 0.3343 0.2836 0.042 Uiso 1 1 calc R . .
C3 C 0.5748(3) 0.43922(16) 0.27398(12) 0.0409(5) Uani 1 1 d . . .
H3 H 0.6115 0.4123 0.2404 0.049 Uiso 1 1 calc R . .
C4 C 0.6268(2) 0.52430(15) 0.29793(9) 0.0322(4) Uani 1 1 d . . .
H4 H 0.6991 0.5569 0.2812 0.039 Uiso 1 1 calc R . .
C5 C 0.57120(18) 0.56030(13) 0.34641(8) 0.0253(3) Uani 1 1 d . . .
H5 H 0.6080 0.6184 0.3633 0.030 Uiso 1 1 calc R . .
C6 C 0.10051(15) 0.53335(10) 0.37283(7) 0.0169(3) Uani 1 1 d . . .
C7 C 0.03597(18) 0.59919(12) 0.40579(8) 0.0225(3) Uani 1 1 d . . .
H7 H 0.0449 0.5933 0.4499 0.027 Uiso 1 1 calc R . .
C8 C -0.04107(19) 0.67310(12) 0.37398(9) 0.0269(3) Uani 1 1 d . . .
H8 H -0.0864 0.7175 0.3961 0.032 Uiso 1 1 calc R . .
C9 C -0.05201(19) 0.68223(12) 0.30933(9) 0.0260(3) Uani 1 1 d . . .
H9 H -0.1033 0.7336 0.2877 0.031 Uiso 1 1 calc R . .
C10 C 0.01129(18) 0.61713(12) 0.27654(8) 0.0242(3) Uani 1 1 d . . .
H10 H 0.0033 0.6237 0.2325 0.029 Uiso 1 1 calc R . .
C11 C 0.08687(17) 0.54176(11) 0.30804(7) 0.0203(3) Uani 1 1 d . . .
H11 H 0.1289 0.4963 0.2855 0.024 Uiso 1 1 calc R . .
C12 C 0.06465(16) 0.34462(11) 0.41570(7) 0.0190(3) Uani 1 1 d . . .
C13 C -0.0622(2) 0.33756(15) 0.36854(10) 0.0364(5) Uani 1 1 d . . .
H13 H -0.0821 0.3822 0.3358 0.044 Uiso 1 1 calc R . .
C14 C -0.1595(3) 0.26461(17) 0.36982(12) 0.0476(6) Uani 1 1 d . . .
H14 H -0.2459 0.2591 0.3376 0.057 Uiso 1 1 calc R . .
C15 C -0.1314(2) 0.19989(14) 0.41764(10) 0.0355(4) Uani 1 1 d . . .
H15 H -0.1999 0.1511 0.4187 0.043 Uiso 1 1 calc R . .
C16 C -0.0048(2) 0.20587(13) 0.46371(9) 0.0294(4) Uani 1 1 d . . .
H16 H 0.0151 0.1604 0.4960 0.035 Uiso 1 1 calc R . .
C17 C 0.09412(19) 0.27841(12) 0.46312(8) 0.0235(3) Uani 1 1 d . . .
H17 H 0.1815 0.2827 0.4950 0.028 Uiso 1 1 calc R . .
C18 C 0.33495(19) 0.76900(13) 0.44558(8) 0.0271(3) Uani 1 1 d . . .
C19 C 0.2682(2) 0.86017(14) 0.43304(10) 0.0345(4) Uani 1 1 d . . .
H19A H 0.2848 0.8962 0.4721 0.052 Uiso 1 1 calc R . .
H19B H 0.1616 0.8534 0.4166 0.052 Uiso 1 1 calc R . .
H19C H 0.3131 0.8923 0.4020 0.052 Uiso 1 1 calc R . .
Sb1 Sb 0.805700(12) 0.420927(8) 0.128909(5) 0.02230(3) Uani 1 1 d . . .
F1 F 0.82080(13) 0.35576(9) 0.20468(5) 0.0348(2) Uani 1 1 d . . .
F2 F 0.79025(18) 0.48571(10) 0.05309(6) 0.0462(3) Uani 1 1 d . . .
F3 F 0.60229(13) 0.39639(9) 0.10932(6) 0.0373(3) Uani 1 1 d . . .
F4 F 1.00879(14) 0.44641(10) 0.15006(7) 0.0427(3) Uani 1 1 d . . .
F5 F 0.76784(14) 0.53032(8) 0.16911(6) 0.0358(3) Uani 1 1 d . . .
F6 F 0.84169(14) 0.31076(9) 0.08908(6) 0.0390(3) Uani 1 1 d . . .
O1 O 0.26588(15) 0.20402(9) 0.32634(6) 0.0306(3) Uani 1 1 d . . .
C20 C 0.1486(2) 0.18418(16) 0.27344(11) 0.0419(5) Uani 1 1 d . . .
H20A H 0.0525 0.1839 0.2867 0.050 Uiso 1 1 calc R . .
H20B H 0.1639 0.1223 0.2563 0.050 Uiso 1 1 calc R . .
C21 C 0.1473(3) 0.25682(18) 0.22375(12) 0.0515(6) Uani 1 1 d . . .
H21A H 0.1336 0.3180 0.2412 0.077 Uiso 1 1 calc R . .
H21B H 0.0658 0.2444 0.1880 0.077 Uiso 1 1 calc R . .
H21C H 0.2414 0.2554 0.2098 0.077 Uiso 1 1 calc R . .
C22 C 0.2839(2) 0.13123(14) 0.37078(10) 0.0358(4) Uani 1 1 d . . .
H22A H 0.3007 0.0722 0.3502 0.043 Uiso 1 1 calc R . .
H22B H 0.1931 0.1248 0.3878 0.043 Uiso 1 1 calc R . .
C23 C 0.4133(3) 0.15175(17) 0.42311(11) 0.0436(5) Uani 1 1 d . . .
H23A H 0.5030 0.1577 0.4061 0.065 Uiso 1 1 calc R . .
H23B H 0.4260 0.1012 0.4538 0.065 Uiso 1 1 calc R . .
H23C H 0.3956 0.2098 0.4437 0.065 Uiso 1 1 calc R . .

loop_
_atom_site_aniso_label
_atom_site_aniso_U_11
_atom_site_aniso_U_22
_atom_site_aniso_U_33
_atom_site_aniso_U_23
_atom_site_aniso_U_13
_atom_site_aniso_U_12
Cu1 0.02108(9) 0.02543(10) 0.02110(9) -0.00256(7) 0.00107(7) -0.00453(7)
P1 0.01157(15) 0.01914(17) 0.01510(16) -0.00042(13) -0.00043(12) -0.00181(12)
S1 0.01496(15) 0.03010(19) 0.01565(15) -0.00152(14) -0.00113(12) -0.00407(13)
N1 0.0164(6) 0.0250(6) 0.0177(6) 0.0001(5) -0.0009(5) -0.0024(5)
N2 0.0170(6) 0.0195(6) 0.0222(6) -0.0027(5) 0.0041(5) -0.0014(5)
N3 0.0257(7) 0.0298(7) 0.0288(7) -0.0034(6) 0.0045(6) -0.0064(6)
C1 0.0146(6) 0.0247(7) 0.0223(7) -0.0010(6) 0.0027(5) 0.0003(5)
C2 0.0365(10) 0.0317(9) 0.0420(11) -0.0113(8) 0.0211(8) -0.0055(8)
C3 0.0395(11) 0.0429(11) 0.0486(12) -0.0092(9) 0.0282(10) -0.0037(9)
C4 0.0230(8) 0.0413(10) 0.0342(9) 0.0019(8) 0.0104(7) -0.0053(7)
C5 0.0199(7) 0.0316(8) 0.0221(7) 0.0023(6) -0.0006(6) -0.0070(6)
C6 0.0129(6) 0.0182(6) 0.0184(6) -0.0006(5) 0.0001(5) -0.0030(5)
C7 0.0208(7) 0.0244(7) 0.0218(7) -0.0014(6) 0.0031(6) 0.0015(6)
C8 0.0248(8) 0.0221(7) 0.0328(9) -0.0018(6) 0.0040(6) 0.0035(6)
C9 0.0217(7) 0.0214(7) 0.0321(8) 0.0059(6) -0.0004(6) 0.0001(6)
C10 0.0215(7) 0.0259(8) 0.0226(7) 0.0056(6) -0.0010(6) -0.0033(6)
C11 0.0186(7) 0.0216(7) 0.0195(7) -0.0002(5) 0.0013(5) -0.0022(5)
C12 0.0162(6) 0.0205(7) 0.0192(6) 0.0004(5) 0.0012(5) -0.0028(5)
C13 0.0291(9) 0.0351(10) 0.0365(10) 0.0133(8) -0.0126(8) -0.0145(8)
C14 0.0377(11) 0.0468(12) 0.0476(12) 0.0126(10) -0.0159(9) -0.0257(10)
C15 0.0360(10) 0.0312(9) 0.0377(10) 0.0021(8) 0.0039(8) -0.0168(8)
C16 0.0364(9) 0.0254(8) 0.0271(8) 0.0045(6) 0.0080(7) -0.0058(7)
C17 0.0231(7) 0.0253(8) 0.0210(7) 0.0027(6) 0.0022(6) -0.0026(6)
C18 0.0242(8) 0.0298(8) 0.0274(8) -0.0028(7) 0.0056(6) -0.0071(6)
C19 0.0353(10) 0.0297(9) 0.0402(10) 0.0023(8) 0.0116(8) 0.0011(7)
Sb1 0.02360(6) 0.02154(6) 0.02246(6) -0.00273(4) 0.00643(4) -0.00377(4)
F1 0.0337(6) 0.0408(6) 0.0315(6) 0.0113(5) 0.0102(5) 0.0060(5)
F2 0.0704(9) 0.0413(7) 0.0285(6) 0.0074(5) 0.0140(6) -0.0004(6)
F3 0.0238(5) 0.0374(6) 0.0469(7) -0.0072(5) -0.0010(5) -0.0021(5)
F4 0.0262(6) 0.0489(7) 0.0552(8) -0.0048(6) 0.0135(5) -0.0105(5)
F5 0.0453(7) 0.0263(5) 0.0339(6) -0.0100(4) 0.0035(5) 0.0018(5)
F6 0.0434(7) 0.0311(6) 0.0440(7) -0.0133(5) 0.0124(5) 0.0032(5)
O1 0.0299(6) 0.0250(6) 0.0324(7) -0.0048(5) -0.0037(5) 0.0006(5)
C20 0.0323(10) 0.0389(11) 0.0471(12) -0.0137(9) -0.0089(9) 0.0047(8)
C21 0.0497(13) 0.0455(13) 0.0477(13) -0.0077(10) -0.0164(11) 0.0122(11)
C22 0.0391(10) 0.0306(9) 0.0376(10) -0.0059(8) 0.0075(8) -0.0040(8)
C23 0.0506(13) 0.0394(11) 0.0356(11) 0.0023(9) -0.0030(9) 0.0070(10)

loop_
_atom_type_symbol
_atom_type_description
_atom_type_scat_dispersion_real
_atom_type_scat_dispersion_imag
_atom_type_scat_source
C C 0.0033 0.0016 'International Tables Vol C Tables 4.2.6.8 and 6.1.1.4'
H H 0.0000 0.0000 'International Tables Vol C Tables 4.2.6.8 and 6.1.1.4'
N N 0.0061 0.0033 'International Tables Vol C Tables 4.2.6.8 and 6.1.1.4'
O O 0.0106 0.0060 'International Tables Vol C Tables 4.2.6.8 and 6.1.1.4'
F F 0.0171 0.0103 'International Tables Vol C Tables 4.2.6.8 and 6.1.1.4'
P P 0.1023 0.0942 'International Tables Vol C Tables 4.2.6.8 and 6.1.1.4'
S S 0.1246 0.1234 'International Tables Vol C Tables 4.2.6.8 and 6.1.1.4'
Cu Cu 0.3201 1.2651 'International Tables Vol C Tables 4.2.6.8 and 6.1.1.4'
Sb Sb -0.5866 1.5461 'International Tables Vol C Tables 4.2.6.8 and 6.1.1.4'

loop_
_geom_angle_atom_site_label_1
_geom_angle_atom_site_label_2
_geom_angle_atom_site_label_3
_geom_angle
_geom_angle_site_symmetry_1
_geom_angle_site_symmetry_3
_geom_angle_publ_flag
N3 Cu1 N1 111.59(6) . . ?
N3 Cu1 S1 113.12(5) . . ?
N1 Cu1 S1 110.14(4) . . ?
N3 Cu1 S1 118.98(5) . 3_666 ?
N1 Cu1 S1 88.58(4) . 3_666 ?
S1 Cu1 S1 111.792(14) . 3_666 ?
N3 Cu1 Cu1 141.60(5) . 3_666 ?
N1 Cu1 Cu1 106.10(4) . 3_666 ?
S1 Cu1 Cu1 57.823(13) . 3_666 ?
S1 Cu1 Cu1 53.969(12) 3_666 3_666 ?
N2 P1 C12 102.16(7) . . ?
N2 P1 C6 107.46(7) . . ?
C12 P1 C6 108.63(7) . . ?
N2 P1 S1 116.62(5) . . ?
C12 P1 S1 110.41(5) . . ?
C6 P1 S1 111.01(5) . . ?
P1 S1 Cu1 87.491(19) . . ?
P1 S1 Cu1 118.96(2) . 3_666 ?
Cu1 S1 Cu1 68.208(14) . 3_666 ?
C1 N1 C5 117.45(15) . . ?
C1 N1 Cu1 125.43(11) . . ?
C5 N1 Cu1 114.60(11) . . ?
C1 N2 P1 127.66(12) . . ?
C1 N2 H2N 116.2 . . ?
P1 N2 H2N 116.2 . . ?
C18 N3 Cu1 169.34(15) . . ?
N1 C1 N2 119.15(14) . . ?
N1 C1 C2 122.40(16) . . ?
N2 C1 C2 118.45(15) . . ?
C3 C2 C1 118.65(18) . . ?
C3 C2 H2 120.7 . . ?
C1 C2 H2 120.7 . . ?
C2 C3 C4 119.71(19) . . ?
C2 C3 H3 120.1 . . ?
C4 C3 H3 120.1 . . ?
C5 C4 C3 118.17(17) . . ?
C5 C4 H4 120.9 . . ?
C3 C4 H4 120.9 . . ?
N1 C5 C4 123.59(17) . . ?
N1 C5 H5 118.2 . . ?
C4 C5 H5 118.2 . . ?
C11 C6 C7 120.10(14) . . ?
C11 C6 P1 120.86(12) . . ?
C7 C6 P1 119.01(12) . . ?
C8 C7 C6 119.83(15) . . ?
C8 C7 H7 120.1 . . ?
C6 C7 H7 120.1 . . ?
C7 C8 C9 119.88(16) . . ?
C7 C8 H8 120.1 . . ?
C9 C8 H8 120.1 . . ?
C10 C9 C8 120.45(15) . . ?
C10 C9 H9 119.8 . . ?
C8 C9 H9 119.8 . . ?
C9 C10 C11 119.99(16) . . ?
C9 C10 H10 120.0 . . ?
C11 C10 H10 120.0 . . ?
C10 C11 C6 119.72(15) . . ?
C10 C11 H11 120.1 . . ?
C6 C11 H11 120.1 . . ?
C17 C12 C13 120.08(15) . . ?
C17 C12 P1 119.02(12) . . ?
C13 C12 P1 120.86(13) . . ?
C14 C13 C12 119.34(18) . . ?
C14 C13 H13 120.3 . . ?
C12 C13 H13 120.3 . . ?
C15 C14 C13 120.49(18) . . ?
C15 C14 H14 119.8 . . ?
C13 C14 H14 119.8 . . ?
C16 C15 C14 120.25(17) . . ?
C16 C15 H15 119.9 . . ?
C14 C15 H15 119.9 . . ?
C15 C16 C17 120.05(17) . . ?
C15 C16 H16 120.0 . . ?
C17 C16 H16 120.0 . . ?
C12 C17 C16 119.77(16) . . ?
C12 C17 H17 120.1 . . ?
C16 C17 H17 120.1 . . ?
N3 C18 C19 179.5(2) . . ?
C18 C19 H19A 109.5 . . ?
C18 C19 H19B 109.5 . . ?
H19A C19 H19B 109.5 . . ?
C18 C19 H19C 109.5 . . ?
H19A C19 H19C 109.5 . . ?
H19B C19 H19C 109.5 . . ?
F3 Sb1 F4 178.86(6) . . ?
F3 Sb1 F5 89.40(6) . . ?
F4 Sb1 F5 89.69(6) . . ?
F3 Sb1 F6 90.03(6) . . ?
F4 Sb1 F6 90.87(6) . . ?
F5 Sb1 F6 179.28(6) . . ?
F3 Sb1 F2 90.31(6) . . ?
F4 Sb1 F2 90.39(7) . . ?
F5 Sb1 F2 90.18(6) . . ?
F6 Sb1 F2 90.26(6) . . ?
F3 Sb1 F1 89.57(6) . . ?
F4 Sb1 F1 89.73(6) . . ?
F5 Sb1 F1 89.95(6) . . ?
F6 Sb1 F1 89.60(6) . . ?
F2 Sb1 F1 179.82(7) . . ?
C22 O1 C20 111.19(16) . . ?
O1 C20 C21 109.22(19) . . ?
O1 C20 H20A 109.8 . . ?
C21 C20 H20A 109.8 . . ?
O1 C20 H20B 109.8 . . ?
C21 C20 H20B 109.8 . . ?
H20A C20 H20B 108.3 . . ?
C20 C21 H21A 109.5 . . ?
C20 C21 H21B 109.5 . . ?
H21A C21 H21B 109.5 . . ?
C20 C21 H21C 109.5 . . ?
H21A C21 H21C 109.5 . . ?
H21B C21 H21C 109.5 . . ?
O1 C22 C23 109.52(17) . . ?
O1 C22 H22A 109.8 . . ?
C23 C22 H22A 109.8 . . ?
O1 C22 H22B 109.8 . . ?
C23 C22 H22B 109.8 . . ?
H22A C22 H22B 108.2 . . ?
C22 C23 H23A 109.5 . . ?
C22 C23 H23B 109.5 . . ?
H23A C23 H23B 109.5 . . ?
C22 C23 H23C 109.5 . . ?
H23A C23 H23C 109.5 . . ?
H23B C23 H23C 109.5 . . ?

loop_
_geom_bond_atom_site_label_1
_geom_bond_atom_site_label_2
_geom_bond_distance
_geom_bond_site_symmetry_2
_geom_bond_publ_flag
Cu1 N3 1.9638(17) . ?
Cu1 N1 2.0692(14) . ?
Cu1 S1 2.3264(5) . ?
Cu1 S1 2.4349(5) 3_666 ?
Cu1 Cu1 2.6711(4) 3_666 ?
P1 N2 1.6621(14) . ?
P1 C12 1.7950(16) . ?
P1 C6 1.8017(15) . ?
P1 S1 1.9943(5) . ?
S1 Cu1 2.4349(4) 3_666 ?
N1 C1 1.335(2) . ?
N1 C5 1.359(2) . ?
N2 C1 1.393(2) . ?
N2 H2N 0.8800 . ?
N3 C18 1.140(3) . ?
C1 C2 1.396(2) . ?
C2 C3 1.377(3) . ?
C2 H2 0.9500 . ?
C3 C4 1.381(3) . ?
C3 H3 0.9500 . ?
C4 C5 1.368(3) . ?
C4 H4 0.9500 . ?
C5 H5 0.9500 . ?
C6 C11 1.394(2) . ?
C6 C7 1.397(2) . ?
C7 C8 1.385(2) . ?
C7 H7 0.9500 . ?
C8 C9 1.396(3) . ?
C8 H8 0.9500 . ?
C9 C10 1.381(3) . ?
C9 H9 0.9500 . ?
C10 C11 1.393(2) . ?
C10 H10 0.9500 . ?
C11 H11 0.9500 . ?
C12 C17 1.391(2) . ?
C12 C13 1.391(2) . ?
C13 C14 1.388(3) . ?
C13 H13 0.9500 . ?
C14 C15 1.382(3) . ?
C14 H14 0.9500 . ?
C15 C16 1.376(3) . ?
C15 H15 0.9500 . ?
C16 C17 1.392(2) . ?
C16 H16 0.9500 . ?
C17 H17 0.9500 . ?
C18 C19 1.455(3) . ?
C19 H19A 0.9800 . ?
C19 H19B 0.9800 . ?
C19 H19C 0.9800 . ?
Sb1 F3 1.8721(11) . ?
Sb1 F4 1.8728(12) . ?
Sb1 F5 1.8734(11) . ?
Sb1 F6 1.8740(11) . ?
Sb1 F2 1.8761(12) . ?
Sb1 F1 1.8783(11) . ?
O1 C22 1.414(3) . ?
O1 C20 1.436(2) . ?
C20 C21 1.505(4) . ?
C20 H20A 0.9900 . ?
C20 H20B 0.9900 . ?
C21 H21A 0.9800 . ?
C21 H21B 0.9800 . ?
C21 H21C 0.9800 . ?
C22 C23 1.499(3) . ?
C22 H22A 0.9900 . ?
C22 H22B 0.9900 . ?
C23 H23A 0.9800 . ?
C23 H23B 0.9800 . ?
C23 H23C 0.9800 . ?

loop_
_geom_hbond_atom_site_label_D
_geom_hbond_atom_site_label_H
_geom_hbond_atom_site_label_A
_geom_hbond_distance_DH
_geom_hbond_distance_HA
_geom_hbond_distance_DA
_geom_hbond_angle_DHA
_geom_hbond_site_symmetry_A
N2 H2N O1 0.88 1.99 2.8677(19) 171.5 .
C3 H3 F1 0.95 2.37 3.213(2) 146.9 .
C19 H19A F2 0.98 2.45 3.405(2) 166.0 4_576
C19 H19B F3 0.98 2.46 3.394(2) 158.3 2
C19 H19C F4 0.98 2.32 3.259(2) 160.4 2_655
C22 H22A F4 0.99 2.53 3.370(3) 142.6 2_645

loop_
_geom_torsion_atom_site_label_1
_geom_torsion_atom_site_label_2
_geom_torsion_atom_site_label_3
_geom_torsion_atom_site_label_4
_geom_torsion
_geom_torsion_site_symmetry_1
_geom_torsion_site_symmetry_2
_geom_torsion_site_symmetry_3
_geom_torsion_site_symmetry_4
_geom_torsion_publ_flag
N2 P1 S1 Cu1 57.12(6) . . . . ?
C12 P1 S1 Cu1 173.09(6) . . . . ?
C6 P1 S1 Cu1 -66.38(5) . . . . ?
N2 P1 S1 Cu1 -6.20(6) . . . 3_666 ?
C12 P1 S1 Cu1 109.77(6) . . . 3_666 ?
C6 P1 S1 Cu1 -129.70(5) . . . 3_666 ?
N3 Cu1 S1 P1 99.79(5) . . . . ?
N1 Cu1 S1 P1 -25.85(4) . . . . ?
S1 Cu1 S1 P1 -122.64(2) 3_666 . . . ?
Cu1 Cu1 S1 P1 -122.64(2) 3_666 . . . ?
N3 Cu1 S1 Cu1 -137.57(5) . . . 3_666 ?
N1 Cu1 S1 Cu1 96.79(4) . . . 3_666 ?
S1 Cu1 S1 Cu1 0.0 3_666 . . 3_666 ?
N3 Cu1 N1 C1 -135.92(13) . . . . ?
S1 Cu1 N1 C1 -9.42(14) . . . . ?
S1 Cu1 N1 C1 103.32(13) 3_666 . . . ?
Cu1 Cu1 N1 C1 51.60(13) 3_666 . . . ?
N3 Cu1 N1 C5 62.66(13) . . . . ?
S1 Cu1 N1 C5 -170.84(11) . . . . ?
S1 Cu1 N1 C5 -58.10(12) 3_666 . . . ?
Cu1 Cu1 N1 C5 -109.82(12) 3_666 . . . ?
C12 P1 N2 C1 171.31(14) . . . . ?
C6 P1 N2 C1 57.09(15) . . . . ?
S1 P1 N2 C1 -68.23(15) . . . . ?
N1 Cu1 N3 C18 53.9(9) . . . . ?
S1 Cu1 N3 C18 -71.0(9) . . . . ?
S1 Cu1 N3 C18 154.7(8) 3_666 . . . ?
Cu1 Cu1 N3 C18 -137.8(8) 3_666 . . . ?
C5 N1 C1 N2 -178.01(14) . . . . ?
Cu1 N1 C1 N2 21.0(2) . . . . ?
C5 N1 C1 C2 1.7(2) . . . . ?
Cu1 N1 C1 C2 -159.20(15) . . . . ?
P1 N2 C1 N1 15.3(2) . . . . ?
P1 N2 C1 C2 -164.43(15) . . . . ?
N1 C1 C2 C3 -2.5(3) . . . . ?
N2 C1 C2 C3 177.3(2) . . . . ?
C1 C2 C3 C4 1.4(4) . . . . ?
C2 C3 C4 C5 0.2(3) . . . . ?
C1 N1 C5 C4 0.0(3) . . . . ?
Cu1 N1 C5 C4 162.97(15) . . . . ?
C3 C4 C5 N1 -0.9(3) . . . . ?
N2 P1 C6 C11 20.41(14) . . . . ?
C12 P1 C6 C11 -89.40(13) . . . . ?
S1 P1 C6 C11 149.02(11) . . . . ?
N2 P1 C6 C7 -161.60(12) . . . . ?
C12 P1 C6 C7 88.59(13) . . . . ?
S1 P1 C6 C7 -32.99(13) . . . . ?
C11 C6 C7 C8 -0.3(2) . . . . ?
P1 C6 C7 C8 -178.30(13) . . . . ?
C6 C7 C8 C9 -1.0(3) . . . . ?
C7 C8 C9 C10 1.1(3) . . . . ?
C8 C9 C10 C11 -0.1(3) . . . . ?
C9 C10 C11 C6 -1.2(2) . . . . ?
C7 C6 C11 C10 1.4(2) . . . . ?
P1 C6 C11 C10 179.32(12) . . . . ?
N2 P1 C12 C17 90.75(14) . . . . ?
C6 P1 C12 C17 -155.89(13) . . . . ?
S1 P1 C12 C17 -33.94(15) . . . . ?
N2 P1 C12 C13 -86.94(17) . . . . ?
C6 P1 C12 C13 26.42(18) . . . . ?
S1 P1 C12 C13 148.37(15) . . . . ?
C17 C12 C13 C14 0.8(3) . . . . ?
P1 C12 C13 C14 178.4(2) . . . . ?
C12 C13 C14 C15 0.5(4) . . . . ?
C13 C14 C15 C16 -1.6(4) . . . . ?
C14 C15 C16 C17 1.4(3) . . . . ?
C13 C12 C17 C16 -0.9(3) . . . . ?
P1 C12 C17 C16 -178.63(14) . . . . ?
C15 C16 C17 C12 -0.2(3) . . . . ?
C22 O1 C20 C21 -172.35(18) . . . . ?
C20 O1 C22 C23 176.36(18) . . . . ?
